data_2231383
loop_
_publ_author_name
'Ba-Salamah, Salah Ahmed'
'Eltayeb, Naser Eltaher'
'Teoh, Siang Guan'
'Lo, Kong Mun'

_publ_section_title
;
 (<i>E</i>)-2-[(2,4-Dihydroxybenzylidene)azaniumyl]-3-(1<i>H</i>-indol-3-yl)propanoate
 monohydrate
;
_journal_coeditor_code ZS2121
_journal_issue 8
_journal_name_full 'Acta Crystallographica Section E'
_journal_page_first o2113
_journal_page_last o2114
_journal_paper_doi 10.1107/S1600536811028200
_journal_volume 67
_journal_year 2011
_chemical_formula_iupac 'C18 H16 N2 O4, H2 O'
_chemical_formula_moiety 'C18 H16 N2 O4, H2 O'
_chemical_formula_sum 'C18 H18 N2 O5'
_chemical_formula_weight 342.34
_chemical_name_systematic
;
(<i>E</i>)-2-[(2,4-Dihydroxybenzylidene)azaniumyl]-3-(1<i>H</i>-indol-
3-yl)propanoate monohydrate
;
_space_group_IT_number 19
_symmetry_cell_setting orthorhombic
_symmetry_space_group_name_Hall 'P 2ac 2ab'
_symmetry_space_group_name_H-M 'P 21 21 21'
_atom_sites_solution_hydrogens geom
_atom_sites_solution_primary direct
_atom_sites_solution_secondary difmap
_audit_creation_method SHELXL-97
_cell_angle_alpha 90.00
_cell_angle_beta 90.00
_cell_angle_gamma 90.00
_cell_formula_units_Z 4
_cell_length_a 8.4214(3)
_cell_length_b 10.6787(4)
_cell_length_c 18.9554(8)
_cell_measurement_reflns_used 6129
_cell_measurement_temperature 100(2)
_cell_measurement_theta_max 28.30
_cell_measurement_theta_min 2.65
_cell_volume 1704.65(11)
_computing_cell_refinement 'SAINT (Bruker, 2008)'
_computing_data_collection 'APEX2 (Bruker, 2008)'
_computing_data_reduction 'SAINT (Bruker, 2008)'
_computing_molecular_graphics 'SHELXTL (Sheldrick, 2008)'
_computing_publication_material 'publCIF (Westrip, 2010)'
_computing_structure_refinement 'SHELXL97 (Sheldrick, 2008)'
_computing_structure_solution 'SHELXS97 (Sheldrick, 2008)'
_diffrn_ambient_temperature 100(2)
_diffrn_measured_fraction_theta_full 1.000
_diffrn_measured_fraction_theta_max 1.000
_diffrn_measurement_device_type 'Bruker SMART APEXII CCD area-detector'
_diffrn_measurement_method '\f and \w scans'
_diffrn_radiation_monochromator graphite
_diffrn_radiation_source 'fine-focus sealed tube'
_diffrn_radiation_type MoK\a
_diffrn_radiation_wavelength 0.71073
_diffrn_reflns_av_R_equivalents 0.0348
_diffrn_reflns_av_sigmaI/netI 0.0293
_diffrn_reflns_limit_h_max 10
_diffrn_reflns_limit_h_min -10
_diffrn_reflns_limit_k_max 13
_diffrn_reflns_limit_k_min -13
_diffrn_reflns_limit_l_max 24
_diffrn_reflns_limit_l_min -24
_diffrn_reflns_number 15797
_diffrn_reflns_theta_full 27.50
_diffrn_reflns_theta_max 27.50
_diffrn_reflns_theta_min 2.15
_diffrn_standards_number 0
_exptl_absorpt_coefficient_mu 0.099
_exptl_absorpt_correction_T_max 0.7457
_exptl_absorpt_correction_T_min 0.6184
_exptl_absorpt_correction_type multi-scan
_exptl_absorpt_process_details '(SADABS; Sheldrick, 1996)'
_exptl_crystal_colour brown-yellow
_exptl_crystal_density_diffrn 1.334
_exptl_crystal_density_method 'not measured'
_exptl_crystal_description block
_exptl_crystal_F_000 720
_exptl_crystal_size_max 0.20
_exptl_crystal_size_mid 0.10
_exptl_crystal_size_min 0.10
_refine_diff_density_max 0.249
_refine_diff_density_min -0.164
_refine_ls_extinction_method none
_refine_ls_goodness_of_fit_ref 1.027
_refine_ls_hydrogen_treatment mixed
_refine_ls_matrix_type full
_refine_ls_number_parameters 244
_refine_ls_number_reflns 3904
_refine_ls_number_restraints 0
_refine_ls_restrained_S_all 1.027
_refine_ls_R_factor_all 0.0383
_refine_ls_R_factor_gt 0.0337
_refine_ls_shift/su_max 0.000
_refine_ls_shift/su_mean 0.000
_refine_ls_structure_factor_coef Fsqd
_refine_ls_weighting_details 'calc w=1/[\s^2^(Fo^2^)+(0.0474P)^2^+0.2857P] where P=(Fo^2^+2Fc^2^)/3'
_refine_ls_weighting_scheme calc
_refine_ls_wR_factor_gt 0.0822
_refine_ls_wR_factor_ref 0.0849
_reflns_number_gt 3587
_reflns_number_total 3904
_reflns_threshold_expression I>2\s(I)
_cod_data_source_file zs2121.cif
_cod_data_source_block I
_cod_database_code 2231383
_cod_database_fobs_code 2231383

loop_
_symmetry_equiv_pos_as_xyz
'x, y, z'
'-x+1/2, -y, z+1/2'
'-x, y+1/2, -z+1/2'
'x+1/2, -y+1/2, -z'

loop_
_atom_site_type_symbol
_atom_site_label
_atom_site_fract_x
_atom_site_fract_y
_atom_site_fract_z
_atom_site_U_iso_or_equiv
_atom_site_adp_type
_atom_site_calc_flag
_atom_site_refinement_flags
_atom_site_occupancy
_atom_site_symmetry_multiplicity
O O4 0.45139(13) 0.65534(9) 0.31898(6) 0.0204(2) Uani d . 1 1
H H4 0.3667 0.6867 0.3036 0.031 Uiso calc R 1 1
O O2 0.19336(12) -0.24604(9) 0.26862(6) 0.0211(2) Uani d . 1 1
O O3 0.17010(12) 0.27877(9) 0.26869(6) 0.0235(2) Uani d . 1 1
H H3 0.0984 0.3300 0.2579 0.035 Uiso calc R 1 1
N N2 0.29712(15) 0.06525(11) 0.31452(6) 0.0170(2) Uani d . 1 1
C C16 0.43988(17) 0.53039(13) 0.31846(7) 0.0172(3) Uani d . 1 1
O O1 0.04987(13) -0.07062(10) 0.26999(7) 0.0294(3) Uani d . 1 1
C C18 0.55615(17) 0.33389(13) 0.34947(7) 0.0169(3) Uani d . 1 1
H H18 0.6416 0.2870 0.3689 0.020 Uiso calc R 1 1
C C17 0.56704(18) 0.46154(13) 0.34693(7) 0.0176(3) Uani d . 1 1
H H17 0.6590 0.5031 0.3641 0.021 Uiso calc R 1 1
C C15 0.30669(18) 0.47039(13) 0.29074(7) 0.0184(3) Uani d . 1 1
H H15 0.2236 0.5181 0.2701 0.022 Uiso calc R 1 1
C C13 0.42086(17) 0.26989(13) 0.32395(7) 0.0162(3) Uani d . 1 1
C C12 0.41503(17) 0.13809(13) 0.33109(7) 0.0161(3) Uani d . 1 1
H H12 0.5068 0.0987 0.3500 0.019 Uiso calc R 1 1
C C10 0.29777(18) -0.06908(12) 0.32974(7) 0.0172(3) Uani d . 1 1
H H10 0.4045 -0.1051 0.3186 0.021 Uiso calc R 1 1
C C11 0.17062(18) -0.13330(13) 0.28460(7) 0.0192(3) Uani d . 1 1
C C3 0.53472(19) -0.05160(14) 0.46542(7) 0.0207(3) Uani d . 1 1
C C14 0.29580(18) 0.34069(13) 0.29342(7) 0.0180(3) Uani d . 1 1
C C9 0.25679(18) -0.09299(14) 0.40849(7) 0.0211(3) Uani d . 1 1
H H9A 0.1471 -0.0642 0.4179 0.025 Uiso calc R 1 1
H H9B 0.2614 -0.1840 0.4181 0.025 Uiso calc R 1 1
N N1 0.47368(18) 0.12210(13) 0.52719(7) 0.0263(3) Uani d . 1 1
C C1 0.33771(19) 0.07978(15) 0.49523(8) 0.0249(3) Uani d . 1 1
H H1 0.2365 0.1185 0.4992 0.030 Uiso calc R 1 1
C C8 0.5967(2) 0.04331(15) 0.50975(8) 0.0231(3) Uani d . 1 1
C C7 0.7571(2) 0.04678(16) 0.52806(8) 0.0273(4) Uani d . 1 1
H H7 0.7982 0.1111 0.5575 0.033 Uiso calc R 1 1
C C4 0.6373(2) -0.14419(15) 0.43870(8) 0.0244(3) Uani d . 1 1
H H4A 0.5984 -0.2079 0.4083 0.029 Uiso calc R 1 1
C C6 0.85398(19) -0.04657(16) 0.50188(8) 0.0283(4) Uani d . 1 1
H H6 0.9633 -0.0471 0.5143 0.034 Uiso calc R 1 1
C C5 0.7951(2) -0.14071(17) 0.45741(8) 0.0279(3) Uani d . 1 1
H H5 0.8653 -0.2031 0.4399 0.033 Uiso calc R 1 1
C C2 0.36843(18) -0.02646(14) 0.45657(8) 0.0213(3) Uani d . 1 1
O O5 0.41346(18) 0.32658(13) 0.62788(7) 0.0344(3) Uani d . 1 1
H H2A 0.208(2) 0.0933(17) 0.2981(9) 0.023(4) Uiso d . 1 1
H H5B 0.410(3) 0.311(2) 0.6689(16) 0.055(8) Uiso d . 1 1
H H1A 0.476(3) 0.186(2) 0.5555(12) 0.041(6) Uiso d . 1 1
H H5A 0.387(4) 0.394(3) 0.6163(18) 0.083(11) Uiso d . 1 1

loop_
_atom_site_aniso_label
_atom_site_aniso_U_11
_atom_site_aniso_U_22
_atom_site_aniso_U_33
_atom_site_aniso_U_12
_atom_site_aniso_U_13
_atom_site_aniso_U_23
O4 0.0223(5) 0.0114(5) 0.0276(5) 0.0001(4) -0.0034(5) -0.0001(4)
O2 0.0241(5) 0.0119(5) 0.0274(5) -0.0006(4) -0.0056(4) -0.0014(4)
O3 0.0216(5) 0.0120(5) 0.0369(6) 0.0004(4) -0.0124(5) 0.0013(4)
N2 0.0185(6) 0.0117(5) 0.0208(6) 0.0010(5) -0.0045(5) 0.0001(4)
C16 0.0220(7) 0.0119(6) 0.0176(6) -0.0012(5) 0.0018(6) -0.0001(5)
O1 0.0251(6) 0.0147(5) 0.0484(7) 0.0010(4) -0.0173(5) -0.0028(5)
C18 0.0151(7) 0.0157(7) 0.0199(6) 0.0019(6) -0.0013(5) -0.0006(5)
C17 0.0184(7) 0.0149(7) 0.0196(6) -0.0024(6) -0.0010(5) -0.0024(5)
C15 0.0207(7) 0.0141(7) 0.0204(6) 0.0023(6) -0.0031(6) 0.0020(5)
C13 0.0188(7) 0.0122(6) 0.0177(6) 0.0001(5) 0.0000(5) -0.0017(5)
C12 0.0172(7) 0.0145(7) 0.0166(6) 0.0019(5) -0.0003(5) -0.0013(5)
C10 0.0189(7) 0.0101(6) 0.0226(7) 0.0007(5) -0.0029(6) 0.0005(5)
C11 0.0216(7) 0.0136(7) 0.0225(7) -0.0024(6) -0.0040(6) 0.0029(5)
C3 0.0255(8) 0.0201(7) 0.0165(6) -0.0034(6) -0.0016(6) 0.0037(6)
C14 0.0193(7) 0.0152(7) 0.0194(6) 0.0000(6) -0.0028(5) -0.0009(5)
C9 0.0217(7) 0.0181(7) 0.0235(7) -0.0021(6) -0.0009(6) 0.0018(6)
N1 0.0332(8) 0.0243(7) 0.0215(6) -0.0028(6) 0.0001(6) -0.0055(5)
C1 0.0275(8) 0.0253(8) 0.0218(7) -0.0003(7) 0.0020(6) 0.0003(6)
C8 0.0306(8) 0.0233(8) 0.0155(6) -0.0035(6) 0.0001(6) 0.0019(6)
C7 0.0330(9) 0.0309(9) 0.0180(7) -0.0082(7) -0.0047(6) -0.0011(6)
C4 0.0295(8) 0.0217(8) 0.0221(7) -0.0003(7) -0.0034(6) 0.0000(6)
C6 0.0234(8) 0.0387(9) 0.0227(7) -0.0054(7) -0.0050(6) 0.0013(7)
C5 0.0285(9) 0.0294(8) 0.0257(8) 0.0024(7) -0.0012(6) -0.0017(6)
C2 0.0243(8) 0.0213(8) 0.0184(7) -0.0048(6) 0.0002(6) 0.0031(6)
O5 0.0503(8) 0.0244(7) 0.0286(7) -0.0047(6) 0.0015(6) 0.0015(5)

loop_
_atom_type_symbol
_atom_type_description
_atom_type_scat_dispersion_real
_atom_type_scat_dispersion_imag
_atom_type_scat_source
C C 0.0033 0.0016 'International Tables Vol C Tables 4.2.6.8 and 6.1.1.4'
H H 0.0000 0.0000 'International Tables Vol C Tables 4.2.6.8 and 6.1.1.4'
O O 0.0106 0.0060 'International Tables Vol C Tables 4.2.6.8 and 6.1.1.4'
N N 0.0061 0.0033 'International Tables Vol C Tables 4.2.6.8 and 6.1.1.4'

loop_
_geom_angle_atom_site_label_1
_geom_angle_atom_site_label_2
_geom_angle_atom_site_label_3
_geom_angle
C16 O4 H4 109.5
C14 O3 H3 109.5
C12 N2 C10 122.42(12)
C12 N2 H2A 122.9(12)
C10 N2 H2A 114.4(12)
O4 C16 C15 121.28(13)
O4 C16 C17 117.60(13)
C15 C16 C17 121.11(12)
C17 C18 C13 121.60(14)
C17 C18 H18 119.2
C13 C18 H18 119.2
C18 C17 C16 118.93(13)
C18 C17 H17 120.5
C16 C17 H17 120.5
C14 C15 C16 119.83(13)
C14 C15 H15 120.1
C16 C15 H15 120.1
C18 C13 C12 118.43(13)
C18 C13 C14 118.68(12)
C12 C13 C14 122.89(13)
N2 C12 C13 126.78(13)
N2 C12 H12 116.6
C13 C12 H12 116.6
N2 C10 C11 109.03(11)
N2 C10 C9 110.48(11)
C11 C10 C9 107.92(11)
N2 C10 H10 109.8
C11 C10 H10 109.8
C9 C10 H10 109.8
O1 C11 O2 125.77(13)
O1 C11 C10 116.93(12)
O2 C11 C10 117.20(12)
C4 C3 C8 119.35(15)
C4 C3 C2 133.49(15)
C8 C3 C2 107.15(14)
O3 C14 C15 122.29(13)
O3 C14 C13 117.91(12)
C15 C14 C13 119.80(13)
C2 C9 C10 111.67(12)
C2 C9 H9A 109.3
C10 C9 H9A 109.3
C2 C9 H9B 109.3
C10 C9 H9B 109.3
H9A C9 H9B 107.9
C1 N1 C8 108.72(13)
C1 N1 H1A 123.3(15)
C8 N1 H1A 127.9(15)
N1 C1 C2 110.49(14)
N1 C1 H1 124.8
C2 C1 H1 124.8
N1 C8 C7 130.80(15)
N1 C8 C3 107.65(14)
C7 C8 C3 121.55(15)
C6 C7 C8 117.62(15)
C6 C7 H7 121.2
C8 C7 H7 121.2
C5 C4 C3 118.77(15)
C5 C4 H4A 120.6
C3 C4 H4A 120.6
C7 C6 C5 121.64(15)
C7 C6 H6 119.2
C5 C6 H6 119.2
C4 C5 C6 121.05(16)
C4 C5 H5 119.5
C6 C5 H5 119.5
C1 C2 C3 105.99(14)
C1 C2 C9 126.92(14)
C3 C2 C9 126.72(14)
H5B O5 H5A 117(3)

loop_
_geom_bond_atom_site_label_1
_geom_bond_atom_site_label_2
_geom_bond_distance
O4 C16 1.3379(17)
O4 H4 0.8400
O2 C11 1.2562(18)
O3 C14 1.3333(17)
O3 H3 0.8400
N2 C12 1.2999(18)
N2 C10 1.4631(17)
N2 H2A 0.87(2)
C16 C15 1.395(2)
C16 C17 1.407(2)
O1 C11 1.2485(18)
C18 C17 1.367(2)
C18 C13 1.4139(19)
C18 H18 0.9500
C17 H17 0.9500
C15 C14 1.3890(19)
C15 H15 0.9500
C13 C12 1.4148(19)
C13 C14 1.420(2)
C12 H12 0.9500
C10 C11 1.5327(19)
C10 C9 1.553(2)
C10 H10 1.0000
C3 C4 1.407(2)
C3 C8 1.416(2)
C3 C2 1.436(2)
C9 C2 1.490(2)
C9 H9A 0.9900
C9 H9B 0.9900
N1 C1 1.372(2)
N1 C8 1.375(2)
N1 H1A 0.87(2)
C1 C2 1.375(2)
C1 H1 0.9500
C8 C7 1.395(2)
C7 C6 1.380(3)
C7 H7 0.9500
C4 C5 1.376(2)
C4 H4A 0.9500
C6 C5 1.403(2)
C6 H6 0.9500
C5 H5 0.9500
O5 H5B 0.80(3)
O5 H5A 0.78(3)

loop_
_geom_hbond_atom_site_label_D
_geom_hbond_atom_site_label_H
_geom_hbond_atom_site_label_A
_geom_hbond_site_symmetry_A
_geom_hbond_distance_DH
_geom_hbond_distance_HA
_geom_hbond_distance_DA
_geom_hbond_angle_DHA
O4 H4 O2 1_565 0.84 1.76 2.5966(15) 177.9
O3 H3 O1 3 0.84 1.72 2.5605(15) 175.8
O3 H3 O2 3 0.84 2.64 3.1526(14) 121.1
N2 H2A O3 . 0.87(2) 2.082(19) 2.6642(15) 123.9(16)
O5 H5B O2 2 0.80(3) 2.19(3) 2.9438(17) 157(2)
N1 H1A O5 . 0.87(2) 2.10(2) 2.9441(19) 164(2)

loop_
_geom_torsion_atom_site_label_1
_geom_torsion_atom_site_label_2
_geom_torsion_atom_site_label_3
_geom_torsion_atom_site_label_4
_geom_torsion
C13 C18 C17 C16 0.3(2)
O4 C16 C17 C18 177.64(13)
C15 C16 C17 C18 -2.3(2)
O4 C16 C15 C14 -177.57(14)
C17 C16 C15 C14 2.4(2)
C17 C18 C13 C12 -177.31(14)
C17 C18 C13 C14 1.6(2)
C10 N2 C12 C13 -174.50(13)
C18 C13 C12 N2 175.73(14)
C14 C13 C12 N2 -3.2(2)
C12 N2 C10 C11 -162.62(12)
C12 N2 C10 C9 78.95(17)
N2 C10 C11 O1 -31.31(18)
C9 C10 C11 O1 88.72(15)
N2 C10 C11 O2 152.17(13)
C9 C10 C11 O2 -87.79(16)
C16 C15 C14 O3 178.95(13)
C16 C15 C14 C13 -0.4(2)
C18 C13 C14 O3 179.05(12)
C12 C13 C14 O3 -2.1(2)
C18 C13 C14 C15 -1.5(2)
C12 C13 C14 C15 177.34(14)
N2 C10 C9 C2 -57.03(16)
C11 C10 C9 C2 -176.14(12)
C8 N1 C1 C2 -0.01(18)
C1 N1 C8 C7 179.16(16)
C1 N1 C8 C3 -0.11(17)
C4 C3 C8 N1 178.89(13)
C2 C3 C8 N1 0.19(16)
C4 C3 C8 C7 -0.5(2)
C2 C3 C8 C7 -179.16(14)
N1 C8 C7 C6 -179.74(15)
C3 C8 C7 C6 -0.6(2)
C8 C3 C4 C5 0.9(2)
C2 C3 C4 C5 179.23(16)
C8 C7 C6 C5 1.1(2)
C3 C4 C5 C6 -0.4(2)
C7 C6 C5 C4 -0.6(3)
N1 C1 C2 C3 0.13(17)
N1 C1 C2 C9 -173.23(14)
C4 C3 C2 C1 -178.63(16)
C8 C3 C2 C1 -0.20(16)
C4 C3 C2 C9 -5.2(3)
C8 C3 C2 C9 173.18(14)
C10 C9 C2 C1 105.32(17)
C10 C9 C2 C3 -66.71(19)

loop_
_cod_related_entry_id
_cod_related_entry_database
_cod_related_entry_code
1 ChemSpider 30656901
